data_4300990
loop_
_publ_author_name
'Belai, Nebebech'
'Dickman, Michael H.'
'Pope, Michael T.'
'Contant, Roland'
'Keita, Bineta'
'Mbomekalle, Israel-Martyr'
'Nadjo, Louis'

_publ_section_title
;
 Confirmation of the Semivacant Wells--Dawson Polyoxotungstate Skeleton.
 The Structures of [Ce{X(H4)W17O61}2]19- (X = P, As) Indicate the Probable
 Location of Internal Protons
;
_journal_coden_ASTM INOCAJ
_journal_issue 2
_journal_name_full 'Inorganic Chemistry'
_journal_page_first 169
_journal_page_last 171
_journal_paper_doi 10.1021/ic048920w
_journal_volume 44
_journal_year 2005
_chemical_formula_sum 'Ce K10 O141.6 P2 W34'
_chemical_formula_weight 9109.56
_space_group_IT_number 18
_symmetry_cell_setting orthorhombic
_symmetry_space_group_name_Hall 'P 2 2ab'
_symmetry_space_group_name_H-M 'P 21 21 2'
_cell_angle_alpha 90.00
_cell_angle_beta 90.00
_cell_angle_gamma 90.00
_cell_formula_units_Z 2
_cell_length_a 43.477(16)
_cell_length_b 12.427(5)
_cell_length_c 14.861(6)
_cell_measurement_temperature 182(2)
_cell_volume 8029(5)
_diffrn_ambient_temperature 182(2)
_exptl_crystal_density_diffrn 3.768
_cod_duplicate_entry 4308403
_cod_depositor_comments
;
The following automatic conversions were performed:
'_symmetry_cell_setting' value 'Orthorhombic' changed to 'orthorhombic'
according to '/home/saulius/struct/CIF-dictionaries/cif_core.dic'
dictionary named 'cif_core.dic' version 2.4.1 from 2010-06-29.

Automatic conversion script
Id: cif_fix_enum 1527 2010-12-29 10:47:43Z saulius 
;
_cod_original_sg_symbol_H-M 'P 21 21 2 '
_cod_original_formula_sum 'Ce K10 O141.60 P2 W34'
_cod_database_code 4300990

loop_
_symmetry_equiv_pos_as_xyz
'x, y, z'
'-x, -y, z'
'x+1/2, -y+1/2, -z'
'-x+1/2, y+1/2, -z'

loop_
_atom_site_label
_atom_site_type_symbol
_atom_site_fract_x
_atom_site_fract_y
_atom_site_fract_z
_atom_site_U_iso_or_equiv
_atom_site_adp_type
_atom_site_occupancy
_atom_site_symmetry_multiplicity
_atom_site_calc_flag
_atom_site_refinement_flags
_atom_site_disorder_assembly
_atom_site_disorder_group
W2 W 0.04852(3) 0.75433(11) 0.93613(9) 0.0218(3) Uani 1 1 d . . .
W3 W 0.07349(3) 0.51826(11) 0.85597(9) 0.0202(3) Uani 1 1 d . . .
W4 W 0.13065(3) 0.83840(11) 0.97972(10) 0.0219(3) Uani 1 1 d . . .
W5 W 0.15580(3) 0.59794(11) 0.90170(9) 0.0202(3) Uani 1 1 d . . .
W6 W 0.12551(3) 0.34778(10) 0.99847(9) 0.0202(3) Uani 1 1 d . . .
W7 W 0.06878(3) 0.35816(10) 1.15782(9) 0.0185(3) Uani 1 1 d . . .
W8 W 0.04169(3) 0.61626(10) 1.24042(9) 0.0172(3) Uani 1 1 d . . .
W9 W 0.07450(3) 0.84788(10) 1.16450(9) 0.0207(3) Uani 1 1 d . . .
W10 W 0.19426(3) 0.83393(11) 1.15457(10) 0.0229(3) Uani 1 1 d . . .
W11 W 0.21916(3) 0.60184(11) 1.07797(9) 0.0213(3) Uani 1 1 d . . .
W12 W 0.18827(3) 0.34724(11) 1.17420(10) 0.0237(3) Uani 1 1 d . . .
W13 W 0.13473(3) 0.35527(11) 1.32933(9) 0.0230(3) Uani 1 1 d . . .
W14 W 0.10616(3) 0.61977(11) 1.41692(9) 0.0213(3) Uani 1 1 d . . .
W15 W 0.13745(3) 0.84227(11) 1.34002(10) 0.0245(3) Uani 1 1 d . . .
W16 W 0.21637(3) 0.75372(13) 1.38678(11) 0.0262(4) Uani 0.90 1 d P . .
W17 W 0.23990(3) 0.51843(13) 1.31124(10) 0.0235(3) Uani 0.90 1 d P . .
W18 W 0.18549(3) 0.52941(13) 1.46926(10) 0.0243(3) Uani 0.90 1 d P . .
W16B W 0.2422(3) 0.6505(12) 1.3083(10) 0.026(3) Uiso 0.10 1 d P . .
W17B W 0.2138(3) 0.4183(11) 1.3845(10) 0.025(3) Uiso 0.10 1 d P . .
W18B W 0.1900(4) 0.6483(13) 1.4747(11) 0.031(3) Uiso 0.10 1 d P . .
Ce1 Ce 0.0000 0.5000 1.01138(17) 0.0198(6) Uani 1 2 d S . .
P1 P 0.09827(17) 0.6049(7) 1.0681(5) 0.0169(16) Uani 1 1 d . . .
K1 K 0.0427(2) 0.4429(10) 0.5898(7) 0.062(3) Uani 1 1 d . . .
K2 K 0.0873(3) 0.1028(12) 1.3082(10) 0.026(3) Uiso 0.50 1 d P . .
K3 K 0.2408(2) 0.6127(11) 0.8317(7) 0.065(3) Uani 1 1 d . . .
K4 K 0.1834(2) 1.0949(7) 1.0115(6) 0.043(2) Uani 1 1 d . . .
K5 K 0.1311(2) 0.5407(12) 1.6605(6) 0.063(3) Uani 1 1 d . . .
K6 K 0.1794(4) 0.8437(14) 0.7525(12) 0.038(4) Uiso 0.50 1 d P . .
O1 O 0.0599(6) 0.671(2) 0.8397(18) 0.039(6) Uiso 1 1 d . . .
O2 O 0.0351(6) 0.863(2) 0.8764(19) 0.044(7) Uiso 1 1 d . . .
O3 O 0.0779(6) 0.475(2) 0.7466(17) 0.034(6) Uiso 1 1 d . . .
O4 O 0.1358(6) 0.965(2) 0.9338(19) 0.045(7) Uiso 1 1 d . . .
O5 O 0.1768(5) 0.5813(17) 0.8056(15) 0.023(5) Uiso 1 1 d . . .
O6 O 0.1354(5) 0.2383(19) 0.9301(16) 0.031(6) Uiso 1 1 d . . .
O7 O 0.0495(5) 0.2483(18) 1.2086(15) 0.025(5) Uiso 1 1 d . . .
O8 O 0.0121(5) 0.6047(19) 1.3211(16) 0.031(6) Uiso 1 1 d . . .
O9 O 0.0586(5) 0.9732(18) 1.1746(15) 0.025(5) Uiso 1 1 d . . .
O10 O 0.2099(5) 0.9623(17) 1.1461(15) 0.025(5) Uiso 1 1 d . . .
O11 O 0.2509(6) 0.570(2) 1.0190(17) 0.035(6) Uiso 1 1 d . . .
O12 O 0.2094(6) 0.238(2) 1.1347(18) 0.036(6) Uiso 1 1 d . . .
O13 O 0.1240(5) 0.2550(19) 1.4068(17) 0.032(6) Uiso 1 1 d . . .
O14 O 0.0885(6) 0.597(2) 1.525(2) 0.048(7) Uiso 1 1 d . . .
O15 O 0.1330(6) 0.967(2) 1.3765(19) 0.041(7) Uiso 1 1 d . . .
O16 O 0.2365(5) 0.8565(19) 1.4392(17) 0.031(6) Uiso 1 1 d . . .
O17 O 0.2768(6) 0.470(2) 1.3194(18) 0.037(6) Uiso 1 1 d . . .
O18 O 0.1875(8) 0.482(3) 1.581(2) 0.069(10) Uiso 1 1 d . . .
O19 O 0.0143(5) 0.6867(16) 0.9559(15) 0.019(5) Uiso 1 1 d . . .
O20 O 0.0355(5) 0.4784(19) 0.8815(16) 0.028(5) Uiso 1 1 d . . .
O21 O 0.0953(5) 0.2845(17) 1.0722(15) 0.021(5) Uiso 1 1 d . . .
O22 O 0.0224(5) 0.5981(18) 1.1416(15) 0.025(5) Uiso 1 1 d . . .
O23 O 0.0526(5) 0.8088(16) 1.0522(14) 0.019(5) Uiso 1 1 d . . .
O24 O 0.0935(5) 0.8000(18) 0.9306(16) 0.024(5) Uiso 1 1 d . . .
O25 O 0.0436(5) 0.3961(17) 1.0714(14) 0.021(5) Uiso 1 1 d . . .
O26 O 0.0949(5) 0.4064(18) 0.9228(15) 0.026(5) Uiso 1 1 d . . .
O27 O 0.1540(4) 0.7545(16) 0.8998(14) 0.018(4) Uiso 1 1 d . . .
O28 O 0.1523(5) 0.4615(18) 0.9565(15) 0.025(5) Uiso 1 1 d . . .
O29 O 0.1165(5) 0.5849(19) 0.8559(17) 0.032(6) Uiso 1 1 d . . .
O30 O 0.0612(4) 0.4746(15) 1.2343(13) 0.012(4) Uiso 1 1 d . . .
O31 O 0.0441(5) 0.7669(18) 1.2328(16) 0.027(5) Uiso 1 1 d . . .
O32 O 0.1098(5) 0.8693(17) 1.0885(16) 0.025(5) Uiso 1 1 d . . .
O33 O 0.1690(4) 0.8395(16) 1.0552(14) 0.016(4) Uiso 1 1 d . . .
O34 O 0.1925(4) 0.6150(15) 0.9793(13) 0.012(4) Uiso 1 1 d . . .
O35 O 0.1547(5) 0.3276(19) 1.0898(17) 0.030(5) Uiso 1 1 d . . .
O36 O 0.1066(4) 0.3323(16) 1.2434(14) 0.017(4) Uiso 1 1 d . . .
O37 O 0.0728(5) 0.6394(16) 1.3433(14) 0.020(5) Uiso 1 1 d . . .
O38 O 0.0994(5) 0.8498(17) 1.2670(15) 0.022(5) Uiso 1 1 d . . .
O39 O 0.1140(5) 0.7721(17) 1.4384(16) 0.025(5) Uiso 1 1 d . . .
O40 O 0.1614(5) 0.8652(19) 1.2325(16) 0.030(6) Uiso 1 1 d . . .
O41 O 0.2260(5) 0.7577(18) 1.0843(16) 0.026(5) Uiso 1 1 d . . .
O42 O 0.2038(5) 0.4596(18) 1.0973(15) 0.024(5) Uiso 1 1 d . . .
O43 O 0.1647(6) 0.272(2) 1.269(2) 0.045(7) Uiso 1 1 d . . .
O44 O 0.1130(5) 0.4725(18) 1.3776(16) 0.028(5) Uiso 1 1 d . . .
O45 O 0.1492(5) 0.6013(18) 1.4717(15) 0.025(5) Uiso 1 1 d . . .
O46 O 0.1754(6) 0.8039(19) 1.3957(17) 0.031(6) Uiso 1 1 d . . .
O47 O 0.2154(6) 0.799(2) 1.2699(19) 0.042(7) Uiso 1 1 d . . .
O48 O 0.2370(5) 0.5837(16) 1.1974(14) 0.019(5) Uiso 1 1 d . . .
O49 O 0.2163(6) 0.397(2) 1.2638(18) 0.037(6) Uiso 1 1 d . . .
O50 O 0.1693(5) 0.4081(18) 1.4082(16) 0.027(5) Uiso 1 1 d . . .
O51 O 0.2085(7) 0.665(2) 1.4861(19) 0.042(7) Uiso 1 1 d . . .
O52 O 0.2494(6) 0.665(2) 1.3647(19) 0.037(6) Uiso 1 1 d . . .
O53 O 0.2273(6) 0.476(2) 1.4299(19) 0.044(7) Uiso 1 1 d . . .
O54 O 0.1073(4) 0.4882(15) 1.0975(13) 0.012(4) Uiso 1 1 d . . .
O55 O 0.0868(5) 0.6640(17) 1.1517(15) 0.023(5) Uiso 1 1 d . . .
O56 O 0.1282(4) 0.6541(16) 1.0346(14) 0.016(4) Uiso 1 1 d . . .
O57 O 0.0738(5) 0.6046(17) 0.9972(14) 0.021(5) Uiso 1 1 d . . .
O58 O 0.1349(5) 0.6760(16) 1.3027(14) 0.018(5) Uiso 1 1 d . . .
O59 O 0.1808(5) 0.6669(16) 1.1544(14) 0.019(5) Uiso 1 1 d . . .
O60 O 0.1563(5) 0.4594(16) 1.2309(14) 0.015(4) Uiso 1 1 d . . .
O61 O 0.1940(5) 0.5995(17) 1.3360(14) 0.020(5) Uiso 1 1 d . . .
O1W O 0.0170(7) 0.624(2) 0.517(2) 0.055(8) Uiso 1 1 d . . .
O2W O 0.2243(10) 0.712(4) 0.672(3) 0.026(10) Uiso 0.50 1 d P . .
O4W O 0.1984(8) 1.146(3) 0.831(3) 0.046(9) Uiso 0.75 1 d P . .
O5W O 0.2196(8) 0.838(3) 0.882(3) 0.043(9) Uiso 0.75 1 d P . .
O6W O 0.1351(7) 0.086(2) 1.152(2) 0.053(8) Uiso 1 1 d . . .
O7W O 0.0434(11) 0.173(4) 1.434(3) 0.029(11) Uiso 0.50 1 d P . .
O8W O 0.0436(5) 0.2406(18) 0.9194(16) 0.026(5) Uiso 1 1 d . . .
O9W O 0.0461(7) 0.390(2) 1.412(2) 0.048(7) Uiso 1 1 d . . .
O10W O 0.1966(7) 0.081(3) 1.309(2) 0.031(8) Uiso 0.75 1 d P . .
O11W O 0.1032(9) 0.346(3) 0.581(3) 0.048(9) Uiso 0.75 1 d P . .
O12W O 0.0819(11) 1.021(4) 0.810(4) 0.036(12) Uiso 0.50 1 d P . .
O13W O 0.2184(8) 1.054(3) 1.477(3) 0.032(9) Uiso 0.65 1 d P . .
O14W O -0.0091(9) 0.876(3) 1.113(3) 0.040(10) Uiso 0.65 1 d P . .

loop_
_atom_site_aniso_label
_atom_site_aniso_U_11
_atom_site_aniso_U_22
_atom_site_aniso_U_33
_atom_site_aniso_U_23
_atom_site_aniso_U_13
_atom_site_aniso_U_12
W2 0.0170(6) 0.0263(7) 0.0220(7) 0.0048(6) -0.0018(5) -0.0003(5)
W3 0.0146(6) 0.0316(7) 0.0144(7) -0.0017(5) 0.0004(5) -0.0044(5)
W4 0.0158(6) 0.0226(7) 0.0273(7) 0.0038(6) 0.0013(5) -0.0025(5)
W5 0.0140(6) 0.0295(7) 0.0171(7) -0.0023(6) 0.0027(5) -0.0043(5)
W6 0.0188(6) 0.0219(6) 0.0200(7) -0.0053(5) 0.0016(5) -0.0007(5)
W7 0.0170(6) 0.0196(6) 0.0189(7) -0.0019(5) 0.0001(5) -0.0027(5)
W8 0.0155(6) 0.0193(6) 0.0169(6) -0.0023(5) 0.0013(5) -0.0011(5)
W9 0.0194(6) 0.0177(6) 0.0250(7) -0.0009(6) 0.0016(6) 0.0003(5)
W10 0.0190(6) 0.0223(7) 0.0274(8) -0.0028(6) -0.0006(6) -0.0068(5)
W11 0.0136(6) 0.0282(7) 0.0220(7) -0.0046(6) -0.0002(5) -0.0008(5)
W12 0.0180(6) 0.0237(7) 0.0295(8) -0.0037(6) -0.0033(6) 0.0043(5)
W13 0.0217(7) 0.0259(7) 0.0213(7) 0.0032(6) -0.0024(6) 0.0007(5)
W14 0.0195(6) 0.0300(7) 0.0145(6) -0.0027(5) -0.0011(5) -0.0012(5)
W15 0.0202(6) 0.0262(7) 0.0272(7) -0.0090(6) 0.0013(6) -0.0034(5)
W16 0.0207(7) 0.0309(8) 0.0271(9) -0.0086(7) -0.0064(6) -0.0018(7)
W17 0.0163(7) 0.0329(8) 0.0213(8) -0.0040(7) -0.0021(6) 0.0016(6)
W18 0.0211(7) 0.0357(9) 0.0162(8) -0.0017(7) -0.0035(6) 0.0007(6)
Ce1 0.0137(12) 0.0318(15) 0.0140(13) 0.000 0.000 -0.0045(10)
P1 0.013(4) 0.023(4) 0.015(4) -0.001(3) 0.003(3) -0.007(3)
K1 0.046(6) 0.106(9) 0.033(5) 0.001(6) -0.012(5) -0.014(6)
K3 0.044(5) 0.109(9) 0.041(6) -0.018(6) -0.018(5) -0.005(6)
K4 0.048(5) 0.040(5) 0.042(5) 0.002(4) -0.001(4) 0.004(4)
K5 0.029(5) 0.133(11) 0.028(5) -0.007(6) -0.004(4) -0.012(5)

loop_
_geom_bond_atom_site_label_1
_geom_bond_atom_site_label_2
_geom_bond_distance
_geom_bond_site_symmetry_2
_geom_bond_publ_flag
W2 O2 1.72(3) . ?
W2 O19 1.73(2) . ?
W2 O1 1.84(3) . ?
W2 O23 1.86(2) . ?
W2 O24 2.04(2) . ?
W2 O57 2.34(2) . ?
W3 O3 1.72(3) . ?
W3 O20 1.77(2) . ?
W3 O26 1.95(2) . ?
W3 O1 2.00(3) . ?
W3 O29 2.04(2) . ?
W3 O57 2.36(2) . ?
W3 K5 3.847(9) 1_554 ?
W4 O4 1.72(3) . ?
W4 O24 1.84(2) . ?
W4 O27 1.88(2) . ?
W4 O32 1.89(2) . ?
W4 O33 2.01(2) . ?
W4 O56 2.43(2) . ?
W5 O5 1.71(2) . ?
W5 O29 1.85(2) . ?
W5 O28 1.89(2) . ?
W5 O27 1.95(2) . ?
W5 O34 1.981(19) . ?
W5 O56 2.41(2) . ?
W5 K5 3.809(9) 1_554 ?
W6 O6 1.75(2) . ?
W6 O35 1.88(2) . ?
W6 O21 1.88(2) . ?
W6 O26 1.89(2) . ?
W6 O28 1.94(2) . ?
W6 O54 2.416(19) . ?
W6 K4 4.031(9) 1_545 ?
W7 O25 1.75(2) . ?
W7 O7 1.77(2) . ?
W7 O30 1.870(19) . ?
W7 O21 1.95(2) . ?
W7 O36 2.10(2) . ?
W7 O54 2.494(19) . ?
W8 O22 1.70(2) . ?
W8 O8 1.76(2) . ?
W8 O31 1.88(2) . ?
W8 O30 1.957(19) . ?
W8 O37 2.06(2) . ?
W8 O55 2.44(2) . ?
W9 O9 1.71(2) . ?
W9 O38 1.87(2) . ?
W9 O32 1.92(2) . ?
W9 O31 1.95(2) . ?
W9 O23 1.98(2) . ?
W9 O55 2.35(2) . ?
W9 K2 3.861(15) 1_565 ?
W10 O10 1.74(2) . ?
W10 O33 1.84(2) . ?
W10 O40 1.88(2) . ?
W10 O41 1.97(2) . ?
W10 O47 1.99(3) . ?
W10 O59 2.16(2) . ?
W11 O11 1.68(2) . ?
W11 O34 1.876(19) . ?
W11 O42 1.91(2) . ?
W11 O48 1.95(2) . ?
W11 O41 1.96(2) . ?
W11 O59 2.17(2) . ?
W12 O12 1.74(3) . ?
W12 O49 1.91(3) . ?
W12 O42 1.93(2) . ?
W12 O35 1.94(2) . ?
W12 O43 1.97(3) . ?
W12 O60 2.14(2) . ?
W12 K4 3.965(10) 1_545 ?
W13 O13 1.76(2) . ?
W13 O36 1.79(2) . ?
W13 O44 1.88(2) . ?
W13 O43 1.89(3) . ?
W13 O50 2.02(2) . ?
W13 O60 2.17(2) . ?
W14 O14 1.80(3) . ?
W14 O37 1.83(2) . ?
W14 O44 1.94(2) . ?
W14 O39 1.95(2) . ?
W14 O45 2.05(2) . ?
W14 O58 2.22(2) . ?
W15 O15 1.66(3) . ?
W15 O46 1.91(2) . ?
W15 O40 1.93(2) . ?
W15 O38 1.98(2) . ?
W15 O39 1.99(2) . ?
W15 O58 2.14(2) . ?
W15 K2 3.933(15) 1_565 ?
W16 O16 1.73(2) . ?
W16 O47 1.83(3) . ?
W16 O52 1.84(3) . ?
W16 O51 1.88(3) . ?
W16 O46 1.89(2) . ?
W16 O61 2.28(2) . ?
W17 O17 1.72(3) . ?
W17 O48 1.88(2) . ?
W17 O53 1.92(3) . ?
W17 O49 1.96(3) . ?
W17 O52 2.03(3) . ?
W17 O61 2.27(2) . ?
W18 O18 1.76(4) . ?
W18 O45 1.81(2) . ?
W18 O50 1.89(2) . ?
W18 O51 1.97(3) . ?
W18 O53 2.02(3) . ?
W18 O61 2.19(2) . ?
W16B O52 0.91(3) . ?
W16B O48 1.86(3) . ?
W16B O61 2.23(2) . ?
W16B O47 2.25(3) . ?
W17B O53 1.15(3) . ?
W17B O49 1.82(3) . ?
W17B O50 1.97(3) . ?
W17B O61 2.52(2) . ?
W18B O51 0.84(3) . ?
W18B O45 1.87(3) . ?
W18B O61 2.15(3) . ?
W18B O46 2.35(3) . ?
Ce1 O25 2.46(2) . ?
Ce1 O25 2.46(2) 2_565 ?
Ce1 O20 2.48(2) 2_565 ?
Ce1 O20 2.48(2) . ?
Ce1 O22 2.49(2) . ?
Ce1 O22 2.49(2) 2_565 ?
Ce1 O19 2.54(2) 2_565 ?
Ce1 O19 2.54(2) . ?
P1 O57 1.50(2) . ?
P1 O56 1.52(2) . ?
P1 O55 1.53(2) . ?
P1 O54 1.56(2) . ?
K1 O9W 2.73(3) 1_554 ?
K1 O1W 2.74(3) . ?
K1 O3 2.82(3) . ?
K1 O11W 2.89(4) . ?
K1 O14 2.92(3) 1_554 ?
K1 O1W 2.94(3) 2_565 ?
K1 K1 3.98(2) 2_565 ?
K1 K5 4.165(13) 1_554 ?
K2 O15 2.80(3) 1_545 ?
K2 O7W 2.81(5) . ?
K2 O9 2.85(3) 1_545 ?
K2 O7 2.85(3) . ?
K2 O13 2.88(3) . ?
K2 O36 3.13(2) . ?
K2 O6W 3.13(3) . ?
K2 O38 3.25(3) 1_545 ?
K2 W9 3.861(15) 1_545 ?
K2 W15 3.933(15) 1_545 ?
K3 O12 2.72(3) 4_557 ?
K3 O2W 2.77(5) . ?
K3 O5 2.84(2) . ?
K3 O10 2.86(3) 4_547 ?
K3 O11 2.87(3) . ?
K3 O34 3.04(2) . ?
K3 O5W 3.04(4) . ?
K3 K4 4.043(13) 4_547 ?
K4 O12 2.79(3) 1_565 ?
K4 O10 2.84(2) . ?
K4 O4W 2.84(4) . ?
K4 O4 2.87(3) . ?
K4 O11 2.91(3) 4_557 ?
K4 O6W 2.96(3) 1_565 ?
K4 O6 3.00(3) 1_565 ?
K4 O33 3.30(2) . ?
K4 O35 3.36(3) 1_565 ?
K4 W12 3.965(10) 1_565 ?
K4 W6 4.031(9) 1_565 ?
K4 K3 4.043(13) 4_557 ?
K5 O3 2.76(3) 1_556 ?
K5 O18 2.82(4) . ?
K5 O14 2.83(3) . ?
K5 O11W 2.95(4) 1_556 ?
K5 O5 2.97(2) 1_556 ?
K5 O45 3.01(3) . ?
K5 O29 3.02(3) 1_556 ?
K5 W5 3.809(9) 1_556 ?
K5 W3 3.847(9) 1_556 ?
K5 K1 4.165(14) 1_556 ?
K5 K6 4.52(2) 1_556 ?
K6 O5W 2.60(4) . ?
K6 O17 2.69(3) 4_557 ?
K6 O27 2.69(3) . ?
K6 O2W 2.81(5) . ?
K6 O5 3.36(3) . ?
K6 K5 4.52(2) 1_554 ?
O3 K5 2.76(3) 1_554 ?
O5 K5 2.97(2) 1_554 ?
O6 K4 3.00(3) 1_545 ?
O9 K2 2.85(3) 1_565 ?
O10 K3 2.86(3) 4_557 ?
O11 K4 2.91(3) 4_547 ?
O12 K3 2.72(3) 4_547 ?
O12 K4 2.79(3) 1_545 ?
O14 K1 2.92(3) 1_556 ?
O15 K2 2.80(3) 1_565 ?
O17 K6 2.69(3) 4_547 ?
O29 K5 3.02(3) 1_554 ?
O35 K4 3.36(3) 1_545 ?
O38 K2 3.25(3) 1_565 ?
O1W K1 2.94(3) 2_565 ?
O6W K4 2.96(3) 1_545 ?
O9W K1 2.73(3) 1_556 ?
O11W K5 2.95(4) 1_554 ?
